data_7242577
loop_
_publ_author_name
'Reason, Thomas E.'
'Goka, Benjamin'
'Krause, Jeanette A.'
'Fionah, Abelline K.'
'Zahran, Elsayed M.'
'Rayat, Sundeep'

_publ_section_title
;
 Cu2O nanoparticle-catalyzed synthesis of diaryl tetrazolones and
 investigation of their solid-state properties
;
_journal_issue 17
_journal_name_full CrystEngComm
_journal_page_first 3220
_journal_page_last 3229
_journal_paper_doi 10.1039/D1CE00119A
_journal_volume 23
_journal_year 2021
_chemical_formula_moiety 'C15 H14 N4 O2'
_chemical_formula_sum 'C15 H14 N4 O2'
_chemical_formula_weight 282.30
_space_group_crystal_system monoclinic
_space_group_IT_number 14
_space_group_name_Hall '-P 2ybc'
_space_group_name_H-M_alt 'P 1 21/c 1'
_atom_sites_solution_hydrogens geom
_atom_sites_solution_primary direct
_atom_sites_solution_secondary difmap
_audit_creation_method SHELXL-2017/1
_audit_update_record
;
2020-12-23 deposited with the CCDC.	2021-03-31 downloaded from the CCDC.
;
_cell_angle_alpha 90
_cell_angle_beta 100.713(2)
_cell_angle_gamma 90
_cell_formula_units_Z 4
_cell_length_a 11.5655(10)
_cell_length_b 3.9863(4)
_cell_length_c 28.977(3)
_cell_measurement_reflns_used 7769
_cell_measurement_temperature 150(2)
_cell_measurement_theta_max 29.05
_cell_measurement_theta_min 2.59
_cell_volume 1312.7(2)
_computing_cell_refinement 'Bruker SAINT v8.38A'
_computing_data_collection 'Bruker APEX3 v2016.9.0'
_computing_data_reduction 'Bruker SAINT v8.38A'
_computing_molecular_graphics 'Bruker SHELXTL v6.14'
_computing_publication_material 'Bruker SHELXTL v6.14 & SHELXL-2017/1 (Sheldrick, 2017)'
_computing_structure_refinement 'Bruker SHELXTL v6.14 & SHELXL-2017/1 (Sheldrick, 2017)'
_computing_structure_solution 'Bruker SHELXTL v6.14'
_diffrn_ambient_temperature 150(2)
_diffrn_measured_fraction_theta_full 0.997
_diffrn_measured_fraction_theta_max 0.992
_diffrn_measurement_device_type 'Bruker PHOTON_II'
_diffrn_measurement_method 'combination of \w and \f-scans'
_diffrn_radiation_monochromator 'Si-<111> channel cut crystal'
_diffrn_radiation_source synchrotron
_diffrn_radiation_type synchrotron
_diffrn_radiation_wavelength 0.7288
_diffrn_reflns_av_R_equivalents 0.0591
_diffrn_reflns_av_unetI/netI 0.0400
_diffrn_reflns_Laue_measured_fraction_full 0.997
_diffrn_reflns_Laue_measured_fraction_max 0.992
_diffrn_reflns_limit_h_max 15
_diffrn_reflns_limit_h_min -15
_diffrn_reflns_limit_k_max 5
_diffrn_reflns_limit_k_min -5
_diffrn_reflns_limit_l_max 38
_diffrn_reflns_limit_l_min -38
_diffrn_reflns_number 19690
_diffrn_reflns_point_group_measured_fraction_full 0.997
_diffrn_reflns_point_group_measured_fraction_max 0.992
_diffrn_reflns_theta_full 25.930
_diffrn_reflns_theta_max 29.129
_diffrn_reflns_theta_min 2.128
_exptl_absorpt_coefficient_mu 0.103
_exptl_absorpt_correction_T_max 0.746
_exptl_absorpt_correction_T_min 0.623
_exptl_absorpt_correction_type multi-scan
_exptl_absorpt_process_details 'SADABS 2016/2 (L.Krause, et al. J. Appl. Cryst. (2015), 48, 3-10'
_exptl_crystal_colour colorless
_exptl_crystal_density_diffrn 1.428
_exptl_crystal_description blade
_exptl_crystal_F_000 592
_exptl_crystal_size_max 0.103
_exptl_crystal_size_mid 0.031
_exptl_crystal_size_min 0.011
_refine_diff_density_max 0.322
_refine_diff_density_min -0.324
_refine_diff_density_rms 0.055
_refine_ls_extinction_coef 0.0091(16)
_refine_ls_extinction_expression Fc^*^=kFc[1+0.001xFc^2^\l^3^/sin(2\q)]^-1/4^
_refine_ls_extinction_method 'SHELXL-2017/1 (Sheldrick 2017)'
_refine_ls_goodness_of_fit_ref 1.029
_refine_ls_hydrogen_treatment constr
_refine_ls_matrix_type full
_refine_ls_number_parameters 193
_refine_ls_number_reflns 3265
_refine_ls_number_restraints 0
_refine_ls_restrained_S_all 1.029
_refine_ls_R_factor_all 0.0757
_refine_ls_R_factor_gt 0.0477
_refine_ls_shift/su_max 0.004
_refine_ls_shift/su_mean 0.000
_refine_ls_structure_factor_coef Fsqd
_refine_ls_weighting_details 'w=1/[\s^2^(Fo^2^)+(0.0535P)^2^+0.6078P] where P=(Fo^2^+2Fc^2^)/3'
_refine_ls_weighting_scheme calc
_refine_ls_wR_factor_gt 0.1119
_refine_ls_wR_factor_ref 0.1285
_reflns_Friedel_coverage 0.000
_reflns_number_gt 2336
_reflns_number_total 3265
_reflns_threshold_expression 'I > 2\s(I)'
_cod_data_source_file d1ce00119a2.cif
_cod_data_source_block 1bk
_cod_depositor_comments 'Adding full bibliography for 7242574--7242580.cif.'
_cod_original_sg_symbol_H-M 'P 21/c'
_cod_database_code 7242577
_shelx_shelxl_version_number 2017/1
_shelx_space_group_comment
;
The symmetry employed for this shelxl refinement is uniquely defined
by the following loop, which should always be used as a source of
symmetry information in preference to the above space-group names.
They are only intended as comments.
;
_shelx_estimated_absorpt_t_min 0.989
_shelx_estimated_absorpt_t_max 0.999

loop_
_space_group_symop_operation_xyz
'x, y, z'
'-x, y+1/2, -z+1/2'
'-x, -y, -z'
'x, -y-1/2, z-1/2'

loop_
_atom_site_label
_atom_site_type_symbol
_atom_site_fract_x
_atom_site_fract_y
_atom_site_fract_z
_atom_site_U_iso_or_equiv
_atom_site_adp_type
_atom_site_occupancy
_atom_site_site_symmetry_order
_atom_site_calc_flag
_atom_site_refinement_flags_posn
_atom_site_refinement_flags_adp
_atom_site_refinement_flags_occupancy
_atom_site_disorder_assembly
_atom_site_disorder_group
O1 O 0.31992(10) 0.5365(3) 0.32262(4) 0.0334(3) Uani 1 1 d . . . . .
O2 O 0.37921(10) 0.3780(3) 0.09971(4) 0.0348(3) Uani 1 1 d . . . . .
N1 N 0.16036(11) 0.1960(4) 0.33314(5) 0.0273(3) Uani 1 1 d . . . . .
N2 N 0.08560(12) -0.0160(4) 0.30482(5) 0.0315(3) Uani 1 1 d . . . . .
N3 N 0.11354(12) -0.0166(4) 0.26410(5) 0.0318(3) Uani 1 1 d . . . . .
N4 N 0.20713(11) 0.1944(4) 0.26506(5) 0.0273(3) Uani 1 1 d . . . . .
C1 C 0.24095(14) 0.3365(4) 0.30896(6) 0.0270(4) Uani 1 1 d . . . . .
C2 C 0.14694(14) 0.2486(4) 0.38050(6) 0.0269(4) Uani 1 1 d . . . . .
C3 C 0.23651(14) 0.3985(4) 0.41254(6) 0.0289(4) Uani 1 1 d . . . . .
H3 H 0.306457 0.470058 0.402709 0.035 Uiso 1 1 calc R U . . .
C4 C 0.22388(15) 0.4439(4) 0.45891(6) 0.0303(4) Uani 1 1 d . . . . .
C5 C 0.12036(15) 0.3380(5) 0.47228(6) 0.0344(4) Uani 1 1 d . . . . .
H5 H 0.110605 0.367487 0.503867 0.041 Uiso 1 1 calc R U . . .
C6 C 0.03130(15) 0.1900(5) 0.44017(6) 0.0357(4) Uani 1 1 d . . . . .
H6 H -0.038722 0.119014 0.449991 0.043 Uiso 1 1 calc R U . . .
C7 C 0.04320(15) 0.1443(5) 0.39392(6) 0.0319(4) Uani 1 1 d . . . . .
H7 H -0.018064 0.044103 0.371837 0.038 Uiso 1 1 calc R U . . .
C8 C 0.25483(14) 0.2461(4) 0.22355(6) 0.0263(4) Uani 1 1 d . . . . .
C9 C 0.19185(14) 0.1316(5) 0.18090(6) 0.0304(4) Uani 1 1 d . . . . .
H9 H 0.118244 0.022749 0.179599 0.036 Uiso 1 1 calc R U . . .
C10 C 0.23684(14) 0.1769(5) 0.14045(6) 0.0319(4) Uani 1 1 d . . . . .
H10 H 0.194498 0.096011 0.111322 0.038 Uiso 1 1 calc R U . . .
C11 C 0.34393(14) 0.3403(5) 0.14206(6) 0.0286(4) Uani 1 1 d . . . . .
C12 C 0.40669(14) 0.4538(5) 0.18470(6) 0.0297(4) Uani 1 1 d . . . . .
H12 H 0.480188 0.563081 0.185948 0.036 Uiso 1 1 calc R U . . .
C13 C 0.36212(14) 0.4076(5) 0.22559(6) 0.0299(4) Uani 1 1 d . . . . .
H13 H 0.404805 0.486054 0.254793 0.036 Uiso 1 1 calc R U . . .
C14 C 0.48840(15) 0.5464(5) 0.10028(6) 0.0350(4) Uani 1 1 d . . . . .
H14A H 0.504383 0.558159 0.068273 0.052 Uiso 1 1 calc R U . . .
H14B H 0.551832 0.422822 0.120344 0.052 Uiso 1 1 calc R U . . .
H14C H 0.483949 0.774019 0.112627 0.052 Uiso 1 1 calc R U . . .
C15 C 0.32119(16) 0.6002(5) 0.49411(6) 0.0378(4) Uani 1 1 d . . . . .
H15A H 0.379736 0.698819 0.477652 0.057 Uiso 1 1 calc R U . . .
H15B H 0.358706 0.427801 0.515992 0.057 Uiso 1 1 calc R U . . .
H15C H 0.288448 0.775681 0.511581 0.057 Uiso 1 1 calc R U . . .

loop_
_atom_site_aniso_label
_atom_site_aniso_U_11
_atom_site_aniso_U_22
_atom_site_aniso_U_33
_atom_site_aniso_U_23
_atom_site_aniso_U_13
_atom_site_aniso_U_12
O1 0.0323(6) 0.0397(8) 0.0282(6) -0.0035(5) 0.0057(5) -0.0109(5)
O2 0.0355(6) 0.0430(8) 0.0263(6) -0.0024(5) 0.0071(5) -0.0028(6)
N1 0.0269(7) 0.0273(8) 0.0275(7) -0.0015(6) 0.0044(5) -0.0031(6)
N2 0.0317(7) 0.0302(8) 0.0324(8) -0.0022(6) 0.0054(6) -0.0042(6)
N3 0.0305(7) 0.0305(8) 0.0339(8) -0.0013(6) 0.0050(6) -0.0049(6)
N4 0.0263(7) 0.0275(7) 0.0272(7) -0.0014(6) 0.0031(5) -0.0035(6)
C1 0.0276(8) 0.0275(9) 0.0256(8) 0.0001(7) 0.0042(6) -0.0004(7)
C2 0.0286(8) 0.0258(9) 0.0267(9) 0.0042(6) 0.0063(6) 0.0039(6)
C3 0.0268(8) 0.0303(9) 0.0297(9) 0.0026(7) 0.0057(6) 0.0007(7)
C4 0.0341(9) 0.0284(9) 0.0281(9) 0.0041(7) 0.0051(7) 0.0025(7)
C5 0.0386(9) 0.0354(10) 0.0314(9) 0.0032(8) 0.0121(7) 0.0035(8)
C6 0.0340(9) 0.0352(10) 0.0406(10) 0.0043(8) 0.0144(8) -0.0001(8)
C7 0.0293(8) 0.0304(9) 0.0358(9) 0.0022(7) 0.0061(7) -0.0013(7)
C8 0.0288(8) 0.0249(9) 0.0253(8) 0.0011(6) 0.0051(6) 0.0031(6)
C9 0.0264(8) 0.0322(10) 0.0317(9) -0.0030(7) 0.0033(7) -0.0011(7)
C10 0.0303(8) 0.0377(10) 0.0254(9) -0.0045(7) -0.0003(7) 0.0003(7)
C11 0.0308(8) 0.0300(9) 0.0249(8) 0.0001(7) 0.0049(6) 0.0056(7)
C12 0.0268(8) 0.0310(9) 0.0310(9) -0.0003(7) 0.0046(6) -0.0019(7)
C13 0.0283(8) 0.0337(10) 0.0262(8) -0.0017(7) 0.0013(6) -0.0008(7)
C14 0.0340(9) 0.0398(11) 0.0321(9) 0.0034(8) 0.0087(7) 0.0015(8)
C15 0.0408(10) 0.0422(11) 0.0300(9) 0.0009(8) 0.0058(8) 0.0001(8)

loop_
_atom_type_symbol
_atom_type_description
_atom_type_scat_dispersion_real
_atom_type_scat_dispersion_imag
_atom_type_scat_source
C C 0.0034 0.0017 'International Tables Vol C Tables 4.2.6.8 and 6.1.1.4'
H H 0.0000 0.0000 'International Tables Vol C Tables 4.2.6.8 and 6.1.1.4'
N N 0.0065 0.0035 'International Tables Vol C Tables 4.2.6.8 and 6.1.1.4'
O O 0.0115 0.0064 'International Tables Vol C Tables 4.2.6.8 and 6.1.1.4'

loop_
_geom_angle_atom_site_label_1
_geom_angle_atom_site_label_2
_geom_angle_atom_site_label_3
_geom_angle
_geom_angle_site_symmetry_1
_geom_angle_site_symmetry_3
_geom_angle_publ_flag
C11 O2 C14 116.78(13) . . ?
N2 N1 C1 110.86(13) . . ?
N2 N1 C2 119.92(13) . . ?
C1 N1 C2 129.22(14) . . ?
N3 N2 N1 108.34(13) . . ?
N2 N3 N4 108.33(13) . . ?
N3 N4 C1 111.03(13) . . ?
N3 N4 C8 119.99(13) . . ?
C1 N4 C8 128.97(14) . . ?
O1 C1 N4 129.26(15) . . ?
O1 C1 N1 129.29(15) . . ?
N4 C1 N1 101.45(14) . . ?
C3 C2 C7 121.03(15) . . ?
C3 C2 N1 120.34(14) . . ?
C7 C2 N1 118.63(15) . . ?
C4 C3 C2 120.14(15) . . ?
C3 C4 C5 118.71(16) . . ?
C3 C4 C15 120.59(15) . . ?
C5 C4 C15 120.69(16) . . ?
C6 C5 C4 120.88(17) . . ?
C7 C6 C5 120.73(16) . . ?
C6 C7 C2 118.51(16) . . ?
C13 C8 C9 120.40(15) . . ?
C13 C8 N4 120.85(14) . . ?
C9 C8 N4 118.74(14) . . ?
C10 C9 C8 119.63(15) . . ?
C9 C10 C11 120.41(15) . . ?
O2 C11 C12 124.60(15) . . ?
O2 C11 C10 115.58(14) . . ?
C12 C11 C10 119.81(15) . . ?
C11 C12 C13 120.05(15) . . ?
C12 C13 C8 119.68(15) . . ?

loop_
_geom_bond_atom_site_label_1
_geom_bond_atom_site_label_2
_geom_bond_distance
_geom_bond_site_symmetry_2
_geom_bond_publ_flag
O1 C1 1.222(2) . ?
O2 C11 1.3718(19) . ?
O2 C14 1.428(2) . ?
N1 N2 1.3680(19) . ?
N1 C1 1.384(2) . ?
N1 C2 1.425(2) . ?
N2 N3 1.280(2) . ?
N3 N4 1.3670(19) . ?
N4 C1 1.381(2) . ?
N4 C8 1.428(2) . ?
C2 C3 1.391(2) . ?
C2 C7 1.392(2) . ?
C3 C4 1.390(2) . ?
C4 C5 1.391(2) . ?
C4 C15 1.506(3) . ?
C5 C6 1.385(3) . ?
C6 C7 1.385(2) . ?
C8 C13 1.389(2) . ?
C8 C9 1.390(2) . ?
C9 C10 1.380(2) . ?
C10 C11 1.393(2) . ?
C11 C12 1.387(2) . ?
C12 C13 1.389(2) . ?

loop_
_geom_torsion_atom_site_label_1
_geom_torsion_atom_site_label_2
_geom_torsion_atom_site_label_3
_geom_torsion_atom_site_label_4
_geom_torsion
_geom_torsion_site_symmetry_1
_geom_torsion_site_symmetry_2
_geom_torsion_site_symmetry_3
_geom_torsion_site_symmetry_4
_geom_torsion_publ_flag
C1 N1 N2 N3 -0.40(19) . . . . ?
C2 N1 N2 N3 178.74(14) . . . . ?
N1 N2 N3 N4 0.09(18) . . . . ?
N2 N3 N4 C1 0.24(19) . . . . ?
N2 N3 N4 C8 -178.70(14) . . . . ?
N3 N4 C1 O1 -179.53(17) . . . . ?
C8 N4 C1 O1 -0.7(3) . . . . ?
N3 N4 C1 N1 -0.45(17) . . . . ?
C8 N4 C1 N1 178.37(15) . . . . ?
N2 N1 C1 O1 179.58(17) . . . . ?
C2 N1 C1 O1 0.5(3) . . . . ?
N2 N1 C1 N4 0.51(18) . . . . ?
C2 N1 C1 N4 -178.53(15) . . . . ?
N2 N1 C2 C3 165.18(15) . . . . ?
C1 N1 C2 C3 -15.9(3) . . . . ?
N2 N1 C2 C7 -14.3(2) . . . . ?
C1 N1 C2 C7 164.69(17) . . . . ?
C7 C2 C3 C4 0.6(3) . . . . ?
N1 C2 C3 C4 -178.87(15) . . . . ?
C2 C3 C4 C5 -0.2(3) . . . . ?
C2 C3 C4 C15 178.88(17) . . . . ?
C3 C4 C5 C6 0.0(3) . . . . ?
C15 C4 C5 C6 -179.12(17) . . . . ?
C4 C5 C6 C7 -0.1(3) . . . . ?
C5 C6 C7 C2 0.4(3) . . . . ?
C3 C2 C7 C6 -0.6(3) . . . . ?
N1 C2 C7 C6 178.81(16) . . . . ?
N3 N4 C8 C13 -167.94(15) . . . . ?
C1 N4 C8 C13 13.3(3) . . . . ?
N3 N4 C8 C9 12.1(2) . . . . ?
C1 N4 C8 C9 -166.67(16) . . . . ?
C13 C8 C9 C10 0.5(3) . . . . ?
N4 C8 C9 C10 -179.52(16) . . . . ?
C8 C9 C10 C11 -0.9(3) . . . . ?
C14 O2 C11 C12 0.0(2) . . . . ?
C14 O2 C11 C10 179.65(16) . . . . ?
C9 C10 C11 O2 -178.68(16) . . . . ?
C9 C10 C11 C12 1.0(3) . . . . ?
O2 C11 C12 C13 178.95(16) . . . . ?
C10 C11 C12 C13 -0.7(3) . . . . ?
C11 C12 C13 C8 0.3(3) . . . . ?
C9 C8 C13 C12 -0.2(3) . . . . ?
N4 C8 C13 C12 179.82(15) . . . . ?
